data_4328389
loop_
_publ_author_name
'Qing-Yan Liu'
'Wu-Fang Wang'
'Yu-Ling Wang'
'Zeng-Mei Shan'
'Ming-Sheng Wang'
'Jinkui Tang'

_publ_contact_author_address
;
College of Chemistry and Chemical Engineering,
Jiangxi Normal University,
Nanchang, Jiangxi 330022,
P. R. China
;
_publ_contact_author_email qyliuchem@hotmail.com
_publ_contact_author_fax +86-791-88120387
_publ_contact_author_name 'Qing-Yan Liu'
_publ_contact_author_phone +86-791-88120387
_publ_section_title
;
 Diversity of Lanthanide(III)-Organic Extended Frameworks with a
 4,8-Disulfonyl-2,6-naphthalenedicarboxylic Acid Ligand: Syntheses,
 Structures, and Magnetic and Luminescent Properties
;
_journal_name_full 'Inorganic Chemistry'
_journal_page_first 2381
_journal_page_last 2392
_journal_paper_doi 10.1021/ic2023727
_journal_volume 51
_journal_year 2012
_chemical_formula_sum 'C12 H15 Er O15 S2'
_chemical_formula_weight 630.62
_chemical_name_systematic
; 
 ? 
;
_space_group_IT_number 11
_symmetry_cell_setting monoclinic
_symmetry_space_group_name_Hall '-P 2yb'
_symmetry_space_group_name_H-M 'P 1 21/m 1'
_atom_sites_solution_hydrogens geom
_atom_sites_solution_primary direct
_atom_sites_solution_secondary difmap
_audit_creation_method SHELXL-97
_cell_angle_alpha 90.00
_cell_angle_beta 96.180(2)
_cell_angle_gamma 90.00
_cell_formula_units_Z 2
_cell_length_a 10.871(2)
_cell_length_b 6.7535(12)
_cell_length_c 11.859(2)
_cell_measurement_reflns_used 2032
_cell_measurement_temperature 273(2)
_cell_measurement_theta_max 27.70
_cell_measurement_theta_min 2.42
_cell_volume 865.6(3)
_computing_cell_refinement 'Bruker SMART'
_computing_data_collection 'Bruker SMART'
_computing_data_reduction 'Bruker SAINT'
_computing_molecular_graphics 'Bruker SHELXTL'
_computing_publication_material 'Bruker SHELXTL'
_computing_structure_refinement 'SHELXL-97 (Sheldrick, 1997)'
_computing_structure_solution 'SHELXS-97 (Sheldrick, 1990)'
_diffrn_ambient_temperature 273(2)
_diffrn_measured_fraction_theta_full 0.905
_diffrn_measured_fraction_theta_max 0.905
_diffrn_measurement_device_type 'CCD area detector'
_diffrn_measurement_method 'phi and omega scans'
_diffrn_radiation_monochromator graphite
_diffrn_radiation_source 'fine-focus sealed tube'
_diffrn_radiation_type MoK\a
_diffrn_radiation_wavelength 0.71073
_diffrn_reflns_av_R_equivalents 0.0378
_diffrn_reflns_av_sigmaI/netI 0.0498
_diffrn_reflns_limit_h_max 14
_diffrn_reflns_limit_h_min -14
_diffrn_reflns_limit_k_max 8
_diffrn_reflns_limit_k_min -7
_diffrn_reflns_limit_l_max 9
_diffrn_reflns_limit_l_min -15
_diffrn_reflns_number 5431
_diffrn_reflns_theta_full 29.00
_diffrn_reflns_theta_max 29.00
_diffrn_reflns_theta_min 1.88
_exptl_absorpt_coefficient_mu 5.175
_exptl_absorpt_correction_T_max 0.6822
_exptl_absorpt_correction_T_min 0.3464
_exptl_absorpt_correction_type multi-scan
_exptl_absorpt_process_details '(SADABS; Bruker 2008)'
_exptl_crystal_colour pink
_exptl_crystal_density_diffrn 2.420
_exptl_crystal_description block
_exptl_crystal_F_000 614
_exptl_crystal_size_max 0.26
_exptl_crystal_size_mid 0.12
_exptl_crystal_size_min 0.08
_refine_diff_density_max 1.159
_refine_diff_density_min -0.993
_refine_diff_density_rms 0.183
_refine_ls_extinction_method none
_refine_ls_goodness_of_fit_ref 1.009
_refine_ls_hydrogen_treatment constr
_refine_ls_matrix_type full
_refine_ls_number_parameters 172
_refine_ls_number_reflns 2258
_refine_ls_number_restraints 0
_refine_ls_restrained_S_all 1.009
_refine_ls_R_factor_all 0.0371
_refine_ls_R_factor_gt 0.0318
_refine_ls_shift/su_max 0.001
_refine_ls_shift/su_mean 0.000
_refine_ls_structure_factor_coef Fsqd
_refine_ls_weighting_details 'calc w=1/[\s^2^(Fo^2^)+(0.0382P)^2^+0.6954P] where P=(Fo^2^+2Fc^2^)/3'
_refine_ls_weighting_scheme calc
_refine_ls_wR_factor_gt 0.0719
_refine_ls_wR_factor_ref 0.0752
_reflns_number_gt 2020
_reflns_number_total 2258
_reflns_threshold_expression >2sigma(I)
_cod_data_source_file ic2023727_si_001_8.cif
_cod_data_source_block Er
_cod_database_code 4328389

loop_
_symmetry_equiv_pos_as_xyz
'x, y, z'
'-x, y+1/2, -z'
'-x, -y, -z'
'x, -y-1/2, z'

loop_
_atom_site_label
_atom_site_type_symbol
_atom_site_fract_x
_atom_site_fract_y
_atom_site_fract_z
_atom_site_U_iso_or_equiv
_atom_site_adp_type
_atom_site_occupancy
_atom_site_symmetry_multiplicity
_atom_site_calc_flag
_atom_site_refinement_flags
Er1 Er 0.31665(2) -0.2500 0.22397(2) 0.01525(10) Uani 1 2 d S
S1 S -0.35255(14) 0.2500 0.29414(13) 0.0183(3) Uani 1 2 d S
S2 S 0.28322(13) 0.2500 0.34819(13) 0.0165(3) Uani 1 2 d S
O1 O -0.1633(4) 0.2500 -0.0822(4) 0.0356(13) Uani 1 2 d S
O1W O 0.3026(5) 0.2500 -0.0610(5) 0.0450(14) Uani 1 2 d S
H1WA H 0.2243 0.2500 -0.0619 0.067 Uiso 1 2 d SR
H1WB H 0.3621 0.2500 -0.1020 0.067 Uiso 1 2 d SR
O2 O 0.0417(4) 0.2500 -0.0586(4) 0.0315(12) Uani 1 2 d S
H2 H 0.0322 0.2500 -0.1281 0.047 Uiso 1 2 calc SR
O3 O -0.1345(4) 0.2500 0.6822(4) 0.0236(10) Uani 1 2 d S
O4 O 0.0695(4) 0.2500 0.7301(4) 0.0298(11) Uani 1 2 d S
O5 O -0.4343(4) 0.2500 0.1879(4) 0.0285(11) Uani 1 2 d S
O6 O -0.3639(3) 0.4290(5) 0.3612(3) 0.0286(8) Uani 1 1 d .
O7 O 0.2924(3) 0.0741(5) 0.2786(3) 0.0327(8) Uani 1 1 d .
O8 O 0.3654(4) 0.2500 0.4497(4) 0.0374(13) Uani 1 2 d S
O9 O 0.3980(3) -0.0391(5) 0.0896(3) 0.0313(8) Uani 1 1 d .
H9B H 0.4576 0.0360 0.1144 0.047 Uiso 1 1 d R
H9A H 0.3577 0.0099 0.0308 0.047 Uiso 1 1 d R
O10 O 0.5420(4) -0.2500 0.2532(4) 0.0281(11) Uani 1 2 d S
H10 H 0.5591 -0.1353 0.2800 0.042 Uiso 1 1 d R
O11 O 0.3837(5) -0.2500 0.4195(4) 0.0453(15) Uani 1 2 d S
H11 H 0.4174 -0.1482 0.4517 0.068 Uiso 1 1 d R
C1 C 0.0364(5) 0.2500 0.1807(5) 0.0171(12) Uani 1 2 d S
H1A H 0.1142 0.2500 0.1548 0.021 Uiso 1 2 calc SR
C2 C -0.0682(6) 0.2500 0.1039(5) 0.0194(13) Uani 1 2 d S
C3 C -0.1864(5) 0.2500 0.1420(5) 0.0190(12) Uani 1 2 d S
H3A H -0.2564 0.2500 0.0896 0.023 Uiso 1 2 calc SR
C4 C -0.1991(5) 0.2500 0.2546(5) 0.0162(12) Uani 1 2 d S
C5 C -0.1061(5) 0.2500 0.4564(5) 0.0167(12) Uani 1 2 d S
H5B H -0.1845 0.2500 0.4809 0.020 Uiso 1 2 calc SR
C6 C -0.0047(5) 0.2500 0.5342(5) 0.0150(11) Uani 1 2 d S
C7 C 0.1160(5) 0.2500 0.4990(5) 0.0178(12) Uani 1 2 d S
H7A H 0.1852 0.2500 0.5525 0.021 Uiso 1 2 calc SR
C8 C 0.1297(5) 0.2500 0.3857(5) 0.0147(11) Uani 1 2 d S
C9 C -0.0944(5) 0.2500 0.3376(5) 0.0155(12) Uani 1 2 d S
C10 C 0.0261(5) 0.2500 0.3002(5) 0.0152(12) Uani 1 2 d S
C11 C -0.0608(6) 0.2500 -0.0218(5) 0.0224(13) Uani 1 2 d S
C12 C -0.0287(5) 0.2500 0.6574(5) 0.0163(12) Uani 1 2 d S

loop_
_atom_site_aniso_label
_atom_site_aniso_U_11
_atom_site_aniso_U_22
_atom_site_aniso_U_33
_atom_site_aniso_U_23
_atom_site_aniso_U_13
_atom_site_aniso_U_12
Er1 0.01553(15) 0.01914(15) 0.01100(15) 0.000 0.00112(10) 0.000
S1 0.0155(7) 0.0255(8) 0.0138(8) 0.000 0.0012(6) 0.000
S2 0.0148(7) 0.0206(7) 0.0149(7) 0.000 0.0052(5) 0.000
O1 0.019(2) 0.074(4) 0.013(2) 0.000 -0.0021(19) 0.000
O1W 0.031(3) 0.057(4) 0.043(4) 0.000 -0.011(3) 0.000
O2 0.023(2) 0.066(4) 0.005(2) 0.000 0.0005(18) 0.000
O3 0.017(2) 0.042(3) 0.013(2) 0.000 0.0095(18) 0.000
O4 0.018(2) 0.055(3) 0.016(2) 0.000 -0.0010(18) 0.000
O5 0.020(2) 0.048(3) 0.015(2) 0.000 -0.0067(18) 0.000
O6 0.0288(17) 0.0308(19) 0.0261(19) -0.0074(14) 0.0029(14) 0.0050(14)
O7 0.0300(18) 0.0276(18) 0.043(2) -0.0095(16) 0.0152(16) -0.0008(14)
O8 0.015(2) 0.075(4) 0.022(3) 0.000 -0.0018(19) 0.000
O9 0.0364(19) 0.0313(19) 0.0265(19) 0.0083(15) 0.0047(15) -0.0049(15)
O10 0.027(2) 0.025(2) 0.031(3) 0.000 -0.001(2) 0.000
O11 0.028(3) 0.089(5) 0.018(3) 0.000 0.000(2) 0.000
C1 0.019(3) 0.027(3) 0.006(3) 0.000 0.004(2) 0.000
C2 0.023(3) 0.031(3) 0.005(3) 0.000 0.003(2) 0.000
C3 0.015(3) 0.032(3) 0.009(3) 0.000 -0.002(2) 0.000
C4 0.016(3) 0.023(3) 0.010(3) 0.000 0.002(2) 0.000
C5 0.016(3) 0.026(3) 0.009(3) 0.000 0.006(2) 0.000
C6 0.020(3) 0.016(3) 0.009(3) 0.000 0.003(2) 0.000
C7 0.018(3) 0.023(3) 0.012(3) 0.000 0.000(2) 0.000
C8 0.014(3) 0.017(3) 0.013(3) 0.000 0.003(2) 0.000
C9 0.017(3) 0.021(3) 0.008(3) 0.000 -0.002(2) 0.000
C10 0.015(3) 0.020(3) 0.010(3) 0.000 0.001(2) 0.000
C11 0.023(3) 0.032(4) 0.011(3) 0.000 -0.002(2) 0.000
C12 0.020(3) 0.013(3) 0.016(3) 0.000 0.002(2) 0.000

loop_
_atom_type_symbol
_atom_type_description
_atom_type_scat_dispersion_real
_atom_type_scat_dispersion_imag
_atom_type_scat_source
C C 0.0033 0.0016 'International Tables Vol C Tables 4.2.6.8 and 6.1.1.4'
H H 0.0000 0.0000 'International Tables Vol C Tables 4.2.6.8 and 6.1.1.4'
Er Er -0.2586 4.9576 'International Tables Vol C Tables 4.2.6.8 and 6.1.1.4'
O O 0.0106 0.0060 'International Tables Vol C Tables 4.2.6.8 and 6.1.1.4'
S S 0.1246 0.1234 'International Tables Vol C Tables 4.2.6.8 and 6.1.1.4'

loop_
_geom_angle_atom_site_label_1
_geom_angle_atom_site_label_2
_geom_angle_atom_site_label_3
_geom_angle
_geom_angle_site_symmetry_1
_geom_angle_site_symmetry_3
O1 Er1 O7 96.48(10) 3 .
O1 Er1 O7 96.48(10) 3 4
O7 Er1 O7 143.31(18) . 4
O1 Er1 O11 150.11(18) 3 .
O7 Er1 O11 75.86(10) . .
O7 Er1 O11 75.86(10) 4 .
O1 Er1 O3 76.14(16) 3 3_556
O7 Er1 O3 75.04(8) . 3_556
O7 Er1 O3 75.04(8) 4 3_556
O11 Er1 O3 73.97(16) . 3_556
O1 Er1 O9 78.30(13) 3 4
O7 Er1 O9 144.99(12) . 4
O7 Er1 O9 71.45(12) 4 4
O11 Er1 O9 124.19(12) . 4
O3 Er1 O9 134.71(10) 3_556 4
O1 Er1 O9 78.30(13) 3 .
O7 Er1 O9 71.45(12) . .
O7 Er1 O9 144.99(12) 4 .
O11 Er1 O9 124.19(12) . .
O3 Er1 O9 134.71(10) 3_556 .
O9 Er1 O9 73.60(17) 4 .
O1 Er1 O10 139.79(17) 3 .
O7 Er1 O10 95.94(9) . .
O7 Er1 O10 95.94(9) 4 .
O11 Er1 O10 70.11(17) . .
O3 Er1 O10 144.07(16) 3_556 .
O9 Er1 O10 69.80(12) 4 .
O9 Er1 O10 69.80(12) . .
O6 S1 O6 111.8(3) . 4_565
O6 S1 O5 113.00(16) . .
O6 S1 O5 113.00(16) 4_565 .
O6 S1 C4 106.26(17) . .
O6 S1 C4 106.26(17) 4_565 .
O5 S1 C4 105.9(3) . .
O8 S2 O7 113.89(18) . .
O8 S2 O7 113.89(18) . 4_565
O7 S2 O7 109.4(3) . 4_565
O8 S2 C8 108.1(3) . .
O7 S2 C8 105.43(17) . .
O7 S2 C8 105.43(17) 4_565 .
C11 O1 Er1 166.1(5) . 3
H1WA O1W H1WB 144.6 . .
C11 O2 H2 109.5 . .
C12 O3 Er1 166.1(4) . 3_556
S2 O7 Er1 162.0(2) . .
Er1 O9 H9B 116.8 . .
Er1 O9 H9A 126.0 . .
H9B O9 H9A 110.9 . .
Er1 O10 H10 103.2 . .
Er1 O11 H11 121.0 . .
C2 C1 C10 120.4(5) . .
C2 C1 H1A 119.8 . .
C10 C1 H1A 119.8 . .
C1 C2 C3 120.3(5) . .
C1 C2 C11 121.8(5) . .
C3 C2 C11 117.9(5) . .
C4 C3 C2 120.6(6) . .
C4 C3 H3A 119.7 . .
C2 C3 H3A 119.7 . .
C3 C4 C9 121.5(5) . .
C3 C4 S1 117.2(4) . .
C9 C4 S1 121.3(4) . .
C6 C5 C9 121.2(5) . .
C6 C5 H5B 119.4 . .
C9 C5 H5B 119.4 . .
C5 C6 C7 120.6(5) . .
C5 C6 C12 116.4(5) . .
C7 C6 C12 123.0(5) . .
C8 C7 C6 119.3(5) . .
C8 C7 H7A 120.3 . .
C6 C7 H7A 120.3 . .
C7 C8 C10 122.4(5) . .
C7 C8 S2 116.8(4) . .
C10 C8 S2 120.8(4) . .
C4 C9 C5 122.2(5) . .
C4 C9 C10 118.5(5) . .
C5 C9 C10 119.3(5) . .
C9 C10 C8 117.2(5) . .
C9 C10 C1 118.7(5) . .
C8 C10 C1 124.1(5) . .
O2 C11 O1 125.0(6) . .
O2 C11 C2 119.8(6) . .
O1 C11 C2 115.3(5) . .
O3 C12 O4 124.8(6) . .
O3 C12 C6 119.9(5) . .
O4 C12 C6 115.3(5) . .

loop_
_geom_bond_atom_site_label_1
_geom_bond_atom_site_label_2
_geom_bond_distance
_geom_bond_site_symmetry_2
Er1 O1 2.237(5) 3
Er1 O7 2.306(3) .
Er1 O7 2.306(3) 4
Er1 O11 2.354(5) .
Er1 O3 2.373(4) 3_556
Er1 O9 2.377(3) 4
Er1 O9 2.377(3) .
Er1 O10 2.437(4) .
S1 O6 1.460(3) .
S1 O6 1.460(3) 4_565
S1 O5 1.461(5) .
S1 C4 1.780(6) .
S2 O8 1.419(5) .
S2 O7 1.456(3) .
S2 O7 1.456(3) 4_565
S2 C8 1.774(6) .
O1 C11 1.258(7) .
O1 Er1 2.237(5) 3
O1W H1WA 0.8500 .
O1W H1WB 0.8500 .
O2 C11 1.240(7) .
O2 H2 0.8200 .
O3 C12 1.218(7) .
O3 Er1 2.373(4) 3_556
O4 C12 1.298(7) .
O9 H9B 0.8500 .
O9 H9A 0.8500 .
O10 H10 0.8500 .
O11 H11 0.8500 .
C1 C2 1.378(8) .
C1 C10 1.433(8) .
C1 H1A 0.9300 .
C2 C3 1.407(8) .
C2 C11 1.501(8) .
C3 C4 1.357(8) .
C3 H3A 0.9300 .
C4 C9 1.423(8) .
C5 C6 1.359(8) .
C5 C9 1.427(8) .
C5 H5B 0.9300 .
C6 C7 1.419(8) .
C6 C12 1.512(8) .
C7 C8 1.368(8) .
C7 H7A 0.9300 .
C8 C10 1.432(8) .
C9 C10 1.428(8) .

loop_
_geom_hbond_atom_site_label_D
_geom_hbond_atom_site_label_H
_geom_hbond_atom_site_label_A
_geom_hbond_distance_DH
_geom_hbond_distance_HA
_geom_hbond_distance_DA
_geom_hbond_angle_DHA
_geom_hbond_site_symmetry_A
O2 H2 O4 0.82 1.77 2.556(6) 159.6 1_554
O9 H9A O1W 0.85 2.01 2.771(5) 148.9 .
O9 H9B O5 0.85 2.00 2.835(5) 166.2 1_655
O10 H10 O6 0.85 1.84 2.666(4) 162.3 4_665
O11 H11 O6 0.85 2.41 2.897(6) 117.0 2_546
O1W H1WA O2 0.85 1.99 2.840(7) 178.1 .
O1W H1WB O10 0.85 2.17 2.979(8) 159.4 3_655
